data_8101294
loop_
_publ_author_name
'Pahari, D.'
'Jain, V. K.'
'Tiekink, E. R. T.'

_publ_section_title
;
Crystal structure of bis(O,O-diisopropylphosphorodithioato-\kS,
\kS')-bis[\m-[2-(mercapto-\kS)ethoxy-\kO]ethanethiolato
(2-)\kS:\kS]-diindium, [(iPrO)~2~PS~2~In(SCH~2~CH~2~OCH~2~CH~2~S)
~2~InS~2~P(OiPr)~2~]
;
_journal_issue 3
_journal_name_full 'Zeitschrift f\"ur Kristallographie - New Crystal Structures'
_journal_page_first 447
_journal_page_last 448
_journal_volume 215
_journal_year 2000
_chemical_formula_moiety 'C20 H44 In2 O6 P2 S8 '
_chemical_formula_structural
;
[(i Pr O)2 P S2 In(S C H2 C H2 O C H2 C H2 S)2 In S2 P(O i Pr)2]
;
_chemical_formula_sum 'C20 H44 In2 O6 P2 S8'
_chemical_formula_weight 928.63
_space_group_IT_number 14
_symmetry_cell_setting monoclinic
_symmetry_space_group_name_Hall '-P 2ybc'
_symmetry_space_group_name_H-M 'P 1 21/c 1'
_cell_angle_alpha 90
_cell_angle_beta 93.59(6)
_cell_angle_gamma 90
_cell_formula_units_Z 4
_cell_length_a 8.962(5)
_cell_length_b 15.222(8)
_cell_length_c 27.536(10)
_cell_measurement_temperature 173
_cell_volume 3748.9(28)
_diffrn_ambient_temperature 173
_exptl_crystal_density_diffrn 1.645
_cod_original_sg_symbol_H-M 'P 21/c'
_cod_original_formula_sum 'C20 H44 In2 O6 P2 S8 '
_cod_database_code 8101294

loop_
_symmetry_equiv_pos_as_xyz
'  +x,  +y,  +z'
'  -x,1/2+y,1/2-z'
'  -x,  -y,  -z'
'  +x,1/2-y,1/2+z'

loop_
_atom_site_aniso_label
_atom_site_aniso_U_11
_atom_site_aniso_U_22
_atom_site_aniso_U_33
_atom_site_aniso_U_12
_atom_site_aniso_U_13
_atom_site_aniso_U_23
In(1) 0.02225(8) 0.02247(9) 0.02037(8) -0.00221(7) 0.00212(6) -0.00213(7)
In(2) 0.02130(8) 0.01932(8) 0.02215(8) -0.00230(7) 0.00023(6) -0.00060(7)
S(1) 0.0261(3) 0.0307(4) 0.0408(4) -0.00802(28) -0.00017(27) 0.00181(29)
S(2) 0.01984(28) 0.0232(3) 0.0272(3) -0.00041(24) 0.00246(22) -0.00149(25)
S(3) 0.01970(28) 0.0248(3) 0.0304(3) -0.00106(24) -0.00139(23) -0.00525(25)
S(4) 0.0230(3) 0.0375(4) 0.0258(3) -0.00314(27) -0.00233(23) -0.00141(27)
S(5) 0.0343(3) 0.0288(3) 0.0253(3) 0.00838(28) 0.00300(25) -0.00042(26)
S(6) 0.0346(4) 0.0378(4) 0.0245(3) 0.0096(3) 0.00106(25) 0.00499(28)
S(7) 0.0310(3) 0.0256(3) 0.0273(3) 0.00379(26) 0.00939(25) 0.00241(25)
S(8) 0.0278(3) 0.0239(3) 0.0264(3) 0.00198(25) 0.00828(24) 0.00094(25)
P(1) 0.0261(3) 0.0306(4) 0.0211(3) -0.00124(27) 0.00404(24) -0.00189(26)
P(2) 0.0225(3) 0.0207(3) 0.0216(3) -0.00065(25) -0.00009(23) 0.00088(24)
O(1) 0.0271(9) 0.0267(9) 0.0248(9) -0.0049(7) 0.0011(7) 0.0015(7)
O(2) 0.0248(9) 0.0237(9) 0.0260(9) -0.0053(7) 0.0019(7) 0.0011(7)
O(3) 0.0336(10) 0.0417(11) 0.0230(9) -0.0102(8) 0.0071(7) -0.0084(8)
O(4) 0.0315(10) 0.0393(11) 0.0287(9) -0.0089(8) 0.0076(7) -0.0041(8)
O(5) 0.0264(9) 0.0267(9) 0.0318(9) -0.0032(7) -0.0078(7) 0.0037(8)
O(6) 0.0299(9) 0.0204(8) 0.0200(8) -0.0044(7) 0.0001(6) 0.0014(7)
C(1) 0.0306(14) 0.0251(13) 0.0457(16) -0.0045(11) 0.0068(12) 0.0010(12)
C(2) 0.0273(13) 0.0275(13) 0.0346(14) 0.0004(11) 0.0080(10) 0.0066(11)
C(3) 0.0278(13) 0.0308(14) 0.0260(12) 0.0007(11) -0.0077(10) 0.0015(11)
C(4) 0.0212(12) 0.0282(14) 0.0407(15) 0.0003(10) -0.0054(10) 0.0003(11)
C(5) 0.0184(12) 0.0345(15) 0.0481(16) -0.0074(11) 0.0084(11) -0.0137(13)
C(6) 0.0247(13) 0.0287(14) 0.0434(15) -0.0054(11) 0.0137(11) -0.0016(12)
C(7) 0.0292(13) 0.0366(15) 0.0256(13) 0.0022(11) 0.0040(10) 0.0046(11)
C(8) 0.0330(14) 0.0373(15) 0.0215(12) -0.0009(12) 0.0012(10) -0.0048(11)
C(9) 0.0373(15) 0.0434(17) 0.0308(14) -0.0157(13) 0.0100(11) -0.0069(12)
C(10) 0.0418(18) 0.0802(26) 0.0571(21) -0.0128(18) -0.0100(15) -0.0047(19)
C(11) 0.0624(21) 0.0507(20) 0.0613(21) -0.0157(17) 0.0229(17) -0.0211(17)
C(12) 0.0389(16) 0.0451(17) 0.0362(15) -0.0163(14) 0.0092(12) -0.0102(13)
C(13) 0.0443(20) 0.0759(27) 0.0923(28) -0.0140(19) -0.0163(18) -0.0134(22)
C(14) 0.0683(25) 0.0483(22) 0.112(3) -0.0208(19) 0.0048(22) 0.0101(22)
C(15) 0.0253(13) 0.0323(14) 0.0375(14) -0.0055(11) -0.0053(11) 0.0023(12)
C(16) 0.0498(19) 0.0681(23) 0.0427(17) -0.0117(17) -0.0042(14) -0.0186(16)
C(17) 0.0288(15) 0.0695(23) 0.0694(22) -0.0012(16) -0.0042(14) -0.0064(19)
C(18) 0.0390(15) 0.0318(14) 0.0210(12) -0.0126(12) -0.0017(10) 0.0041(11)
C(19) 0.0643(23) 0.0529(22) 0.103(3) 0.0116(19) 0.0099(21) 0.0460(21)
C(20) 0.0396(16) 0.0648(22) 0.0474(18) -0.0063(16) 0.0168(14) 0.0136(16)

loop_
_atom_site_label
_atom_site_fract_x
_atom_site_fract_y
_atom_site_fract_z
_atom_site_U_iso_or_equiv
_atom_site_occupancy
_atom_site_thermal_displace_type
_atom_site_calc_flag
_atom_site_calc_attached_atom
_atom_site_Wyckoff_symbol
_atom_site_symmetry_multiplicity
In(1) 0.243430(17) 0.258733(11) 0.357432(6) 0.02166(4) 1.0 Uani ? ? e 4
In(2) 0.219670(17) 0.032496(10) 0.293285(6) 0.02097(4) 1.0 Uani ? ? e 4
S(1) 0.44075(7) 0.36395(4) 0.342298(24) 0.03263(17) 1.0 Uani ? ? e 4
S(2) 0.03336(6) 0.15563(4) 0.327363(21) 0.02338(15) 1.0 Uani ? ? e 4
S(3) 0.42349(6) 0.11768(4) 0.339461(21) 0.02509(15) 1.0 Uani ? ? e 4
S(4) 0.07099(7) 0.01966(4) 0.216562(21) 0.02892(16) 1.0 Uani ? ? e 4
S(5) 0.05111(7) 0.36930(4) 0.397183(21) 0.02940(16) 1.0 Uani ? ? e 4
S(6) 0.25928(7) 0.21105(4) 0.447799(22) 0.03235(17) 1.0 Uani ? ? e 4
S(7) 0.14515(7) -0.05987(4) 0.367133(21) 0.02764(16) 1.0 Uani ? ? e 4
S(8) 0.36713(7) -0.12337(4) 0.282653(21) 0.02575(15) 1.0 Uani ? ? e 4
P(1) 0.10118(7) 0.30211(4) 0.458366(22) 0.02583(16) 1.0 Uani ? ? e 4
P(2) 0.29158(7) -0.15191(4) 0.347063(21) 0.02165(15) 1.0 Uani ? ? e 4
O(1) 0.15191(17) 0.32063(10) 0.28132(5) 0.0262(4) 1.0 Uani ? ? e 4
O(2) 0.39993(17) 0.07925(10) 0.23072(5) 0.0248(4) 1.0 Uani ? ? e 4
O(3) 0.14741(18) 0.36322(12) 0.50346(6) 0.0325(5) 1.0 Uani ? ? e 4
O(4) -0.04010(18) 0.26029(12) 0.48109(6) 0.0329(5) 1.0 Uani ? ? e 4
O(5) 0.42175(17) -0.16669(11) 0.38822(6) 0.0287(5) 1.0 Uani ? ? e 4
O(6) 0.21893(17) -0.24645(10) 0.34474(5) 0.0235(4) 1.0 Uani ? ? e 4
C(1) 0.32895(27) 0.43341(16) 0.29953(9) 0.0336(7) 1.0 Uani ? ? e 4
C(2) 0.24543(26) 0.38238(16) 0.25899(9) 0.0296(7) 1.0 Uani ? ? e 4
C(3) 0.05635(26) 0.27035(16) 0.24802(8) 0.0286(7) 1.0 Uani ? ? e 4
C(4) -0.05353(25) 0.22115(16) 0.27709(9) 0.0303(7) 1.0 Uani ? ? e 4
C(5) 0.55649(25) 0.14553(17) 0.29405(9) 0.0334(7) 1.0 Uani ? ? e 4
C(6) 0.48669(26) 0.15610(16) 0.24294(9) 0.0318(7) 1.0 Uani ? ? e 4
C(7) 0.33749(26) 0.07705(17) 0.18133(8) 0.0304(7) 1.0 Uani ? ? e 4
C(8) 0.22395(27) 0.00420(17) 0.17667(8) 0.0306(7) 1.0 Uani ? ? e 4
C(9) 0.27380(29) 0.42424(18) 0.50279(9) 0.0368(8) 1.0 Uani ? ? e 4
C(10) 0.3984(3) 0.38801(24) 0.53605(11) 0.0603(11) 1.0 Uani ? ? e 4
C(11) 0.2170(4) 0.51280(21) 0.51838(11) 0.0573(10) 1.0 Uani ? ? e 4
C(12) -0.1293(3) 0.19292(19) 0.45383(9) 0.0398(8) 1.0 Uani ? ? e 4
C(13) -0.2888(4) 0.22544(25) 0.44963(13) 0.0717(12) 1.0 Uani ? ? e 4
C(14) -0.1091(4) 0.10772(23) 0.48099(14) 0.0764(13) 1.0 Uani ? ? e 4
C(15) 0.53533(26) -0.09782(17) 0.39933(9) 0.0320(7) 1.0 Uani ? ? e 4
C(16) 0.5107(3) -0.06046(22) 0.44869(10) 0.0539(10) 1.0 Uani ? ? e 4
C(17) 0.6853(3) -0.14206(23) 0.39662(11) 0.0562(10) 1.0 Uani ? ? e 4
C(18) 0.16873(28) -0.28999(17) 0.38931(8) 0.0308(7) 1.0 Uani ? ? e 4
C(19) 0.2344(4) -0.38032(23) 0.38933(13) 0.0732(13) 1.0 Uani ? ? e 4
C(20) 0.0023(3) -0.29128(21) 0.38612(10) 0.0500(9) 1.0 Uani ? ? e 4
H(1) 0.2580 0.4645 0.3172 0.040 1.0 Uiso ? ? e 4
H(2) 0.3939 0.4740 0.2853 0.040 1.0 Uiso ? ? e 4
H(3) 0.3143 0.3525 0.2400 0.035 1.0 Uiso ? ? e 4
H(4) 0.1864 0.4213 0.2388 0.035 1.0 Uiso ? ? e 4
H(5) 0.0043 0.3085 0.2255 0.034 1.0 Uiso ? ? e 4
H(6) 0.1144 0.2300 0.2308 0.034 1.0 Uiso ? ? e 4
H(7) -0.1094 0.1827 0.2557 0.036 1.0 Uiso ? ? e 4
H(8) -0.1190 0.2626 0.2903 0.036 1.0 Uiso ? ? e 4
H(9) 0.6039 0.1992 0.3034 0.040 1.0 Uiso ? ? e 4
H(10) 0.6291 0.1001 0.2938 0.040 1.0 Uiso ? ? e 4
H(11) 0.5630 0.1627 0.2208 0.038 1.0 Uiso ? ? e 4
H(12) 0.4239 0.2065 0.2414 0.038 1.0 Uiso ? ? e 4
H(13) 0.2905 0.1316 0.1734 0.036 1.0 Uiso ? ? e 4
H(14) 0.4146 0.0666 0.1599 0.036 1.0 Uiso ? ? e 4
H(15) 0.2725 -0.0498 0.1847 0.037 1.0 Uiso ? ? e 4
H(16) 0.1837 0.0020 0.1439 0.037 1.0 Uiso ? ? e 4
H(17) 0.3061 0.4283 0.4707 0.044 1.0 Uiso ? ? e 4
H(18) 0.3734 0.3941 0.5689 0.072 1.0 Uiso ? ? e 4
H(19) 0.4126 0.3276 0.5290 0.072 1.0 Uiso ? ? e 4
H(20) 0.4880 0.4194 0.5313 0.072 1.0 Uiso ? ? e 4
H(21) 0.2175 0.5149 0.5529 0.069 1.0 Uiso ? ? e 4
H(22) 0.2798 0.5578 0.5072 0.069 1.0 Uiso ? ? e 4
H(23) 0.1179 0.5213 0.5049 0.069 1.0 Uiso ? ? e 4
H(24) -0.0937 0.1867 0.4222 0.048 1.0 Uiso ? ? e 4
H(25) -0.3233 0.2336 0.4812 0.086 1.0 Uiso ? ? e 4
H(26) -0.2933 0.2797 0.4326 0.086 1.0 Uiso ? ? e 4
H(27) -0.3502 0.1835 0.4324 0.086 1.0 Uiso ? ? e 4
H(28) -0.1133 0.1182 0.5149 0.092 1.0 Uiso ? ? e 4
H(29) -0.1863 0.0681 0.4705 0.092 1.0 Uiso ? ? e 4
H(30) -0.0148 0.0830 0.4748 0.092 1.0 Uiso ? ? e 4
H(31) 0.5252 -0.0526 0.3756 0.038 1.0 Uiso ? ? e 4
H(32) 0.5418 -0.1020 0.4730 0.065 1.0 Uiso ? ? e 4
H(33) 0.5673 -0.0080 0.4534 0.065 1.0 Uiso ? ? e 4
H(34) 0.4076 -0.0478 0.4509 0.065 1.0 Uiso ? ? e 4
H(35) 0.7254 -0.1550 0.4286 0.067 1.0 Uiso ? ? e 4
H(36) 0.6735 -0.1950 0.3785 0.067 1.0 Uiso ? ? e 4
H(37) 0.7515 -0.1040 0.3811 0.067 1.0 Uiso ? ? e 4
H(38) 0.2050 -0.2588 0.4175 0.037 1.0 Uiso ? ? e 4
H(39) 0.2477 -0.4012 0.4218 0.088 1.0 Uiso ? ? e 4
H(40) 0.1689 -0.4186 0.3710 0.088 1.0 Uiso ? ? e 4
H(41) 0.3284 -0.3786 0.3752 0.088 1.0 Uiso ? ? e 4
H(42) -0.0328 -0.2905 0.4180 0.060 1.0 Uiso ? ? e 4
H(43) -0.0344 -0.2411 0.3687 0.060 1.0 Uiso ? ? e 4
H(44) -0.0321 -0.3430 0.3697 0.060 1.0 Uiso ? ? e 4

loop_
_geom_bond_atom_site_label_1
_geom_bond_atom_site_label_2
_geom_bond_distance
_geom_bond_site_symmetry_1
_geom_bond_site_symmetry_2
_geom_bond_publ_flag
In(1) S(1) 2.4409(12) . . ?
In(1) S(2) 2.5491(13) . . ?
In(1) S(3) 2.7493(13) . . ?
In(1) S(5) 2.6902(13) . . ?
In(1) S(6) 2.5874(11) . . ?
In(1) O(1) 2.3953(18) . . ?
In(2) S(2) 2.7162(12) . . ?
In(2) S(3) 2.5187(14) . . ?
In(2) S(4) 2.4341(15) . . ?
In(2) S(7) 2.5938(11) . . ?
In(2) S(8) 2.7403(13) . . ?
In(2) O(2) 2.5361(20) . . ?
S(1) C(1) 1.8332(27) . . ?
S(2) C(4) 1.8391(26) . . ?
S(3) C(5) 1.8304(28) . . ?
S(4) C(8) 1.8247(27) . . ?
S(5) P(1) 1.9978(11) . . ?
S(6) P(1) 2.0161(12) . . ?
S(7) P(2) 2.0201(12) . . ?
S(8) P(2) 1.9857(12) . . ?
P(1) O(3) 1.5857(18) . . ?
P(1) O(4) 1.5809(19) . . ?
P(2) O(5) 1.5906(19) . . ?
P(2) O(6) 1.5791(18) . . ?
O(1) C(2) 1.4242(29) . . ?
O(1) C(3) 1.4358(28) . . ?
O(2) C(6) 1.4331(29) . . ?
O(2) C(7) 1.4383(28) . . ?
O(3) C(9) 1.466(3) . . ?
O(4) C(12) 1.476(3) . . ?
O(5) C(15) 1.480(3) . . ?
O(6) C(18) 1.4889(29) . . ?
C(1) C(2) 1.518(4) . . ?
C(1) H(1) 0.95 . . no
C(1) H(2) 0.95 . . no
C(2) H(3) 0.95 . . no
C(2) H(4) 0.95 . . no
C(3) C(4) 1.507(4) . . ?
C(3) H(5) 0.95 . . no
C(3) H(6) 0.95 . . no
C(4) H(7) 0.95 . . no
C(4) H(8) 0.95 . . no
C(5) C(6) 1.512(4) . . ?
C(5) H(9) 0.95 . . no
C(5) H(10) 0.95 . . no
C(6) H(11) 0.95 . . no
C(6) H(12) 0.95 . . no
C(7) C(8) 1.505(4) . . ?
C(7) H(13) 0.95 . . no
C(7) H(14) 0.95 . . no
C(8) H(15) 0.95 . . no
C(8) H(16) 0.95 . . no
C(9) C(10) 1.504(4) . . ?
C(9) C(11) 1.513(4) . . ?
C(9) H(17) 0.95 . . no
C(10) H(18) 0.95 . . no
C(10) H(19) 0.95 . . no
C(10) H(20) 0.95 . . no
C(11) H(21) 0.95 . . no
C(11) H(22) 0.95 . . no
C(11) H(23) 0.95 . . no
C(12) C(13) 1.510(4) . . ?
C(12) C(14) 1.502(5) . . ?
C(12) H(24) 0.95 . . no
C(13) H(25) 0.95 . . no
C(13) H(26) 0.95 . . no
C(13) H(27) 0.95 . . no
C(14) H(28) 0.95 . . no
C(14) H(29) 0.95 . . no
C(14) H(30) 0.95 . . no
C(15) C(16) 1.502(4) . . ?
C(15) C(17) 1.510(4) . . ?
C(15) H(31) 0.95 . . no
C(16) H(32) 0.95 . . no
C(16) H(33) 0.95 . . no
C(16) H(34) 0.95 . . no
C(17) H(35) 0.95 . . no
C(17) H(36) 0.95 . . no
C(17) H(37) 0.95 . . no
C(18) C(19) 1.496(4) . . ?
C(18) C(20) 1.489(4) . . ?
C(18) H(38) 0.95 . . no
C(19) H(39) 0.95 . . no
C(19) H(40) 0.95 . . no
C(19) H(41) 0.95 . . no
C(20) H(42) 0.95 . . no
C(20) H(43) 0.95 . . no
C(20) H(44) 0.95 . . no
